data_7132533
loop_
_publ_author_name
'Eckstein, Brian J.'
'Martin, Hannah R.'
'Moghadasnia, Michael P.'
'Halder, Arijit'
'Melville, Michael J.'
'Buzinski, Tara N.'
'Balaich, Gary J.'
'McGuirk, C. Michael'

_publ_section_title
;
 Influence of donor point modifications on the assembly of
 chalcogen-bonded organic frameworks.
;
_journal_issue 6
_journal_name_full 'Chemical communications (Cambridge, England)'
_journal_page_first 758
_journal_page_last 761
_journal_paper_doi 10.1039/d3cc05162e
_journal_volume 60
_journal_year 2024
_chemical_formula_moiety 'C20 H8 N6 Se2 Te'
_chemical_formula_sum 'C20 H8 N6 Se2 Te'
_chemical_formula_weight 617.84
_space_group_crystal_system hexagonal
_space_group_IT_number 194
_space_group_name_Hall '-P 6c 2c'
_space_group_name_H-M_alt 'P 63/m m c'
_atom_sites_solution_hydrogens geom
_atom_sites_solution_primary dual
_audit_creation_date 2022-07-06
_audit_creation_method
;
Olex2 1.5
(compiled 2022.04.07 svn.rca3783a0 for OlexSys, GUI svn.r6498)
;
_audit_update_record
;
2023-12-05 deposited with the CCDC.	2023-12-13 downloaded from the CCDC.
;
_cell_angle_alpha 90
_cell_angle_beta 90
_cell_angle_gamma 120
_cell_formula_units_Z 2
_cell_length_a 21.529(3)
_cell_length_b 21.529(3)
_cell_length_c 7.6530(6)
_cell_measurement_reflns_used 3969
_cell_measurement_temperature 100.1(3)
_cell_measurement_theta_max 73.4730
_cell_measurement_theta_min 2.3470
_cell_volume 3071.9(7)
_computing_cell_refinement 'CrysAlisPro 1.171.42.61a (Rigaku OD, 2022)'
_computing_data_collection 'CrysAlisPro 1.171.42.61a (Rigaku OD, 2022)'
_computing_data_reduction 'CrysAlisPro 1.171.42.61a (Rigaku OD, 2022)'
_computing_molecular_graphics 'Olex2 1.5 (Dolomanov et al., 2009)'
_computing_publication_material 'Olex2 1.5 (Dolomanov et al., 2009)'
_computing_structure_refinement 'XL  (Sheldrick, 2008)'
_computing_structure_solution 'SHELXT 2014/5 (Sheldrick, 2014)'
_diffrn_ambient_environment N~2~
_diffrn_ambient_temperature 100.1(3)
_diffrn_detector 'Hybrid Pixel Array Detector'
_diffrn_detector_area_resol_mean 10.0000
_diffrn_detector_type HyPix
_diffrn_measured_fraction_theta_full 1.000
_diffrn_measured_fraction_theta_max 0.988
_diffrn_measurement_details
;
List of Runs (angles in degrees, time in seconds):

  # Type    Start    End  Width  t~exp~   \w     \q     \k     \f   Frames
#--------------------------------------------------------------------------
  1  \w   -115.00 -49.00   0.50   10.55    --  -47.55  -9.00  37.00  132
  2  \w    -23.00  27.00   0.50   10.55    --  -47.55   9.00-149.00  100
  3  \w    114.00 165.00   0.50   42.22    --  110.25 119.00 -12.00  102
  4  \w    140.00 177.00   0.50   42.22    --  110.25 134.00  68.00   74
  5  \w     77.00 120.00   0.50   42.22    --  110.25 134.00  68.00   86
  6  \w     30.00  80.00   0.50   10.55    --   47.55-125.00  60.00  100
  7  \w     20.00  70.00   0.50   10.55    --   47.55-125.00 120.00  100
  8  \w   -161.00 -87.00   0.50   42.22    -- -104.00  -9.00  37.00  148
  9  \w   -171.00-112.00   0.50   42.22    -- -104.00 -15.00 -30.00  118
 10  \w   -102.00 -50.00   0.50   42.22    -- -104.00 125.00  30.00  104
 11  \w    -69.00 -44.00   0.50   42.22    -- -104.00  61.00-150.00   50
 12  \w    -67.00 -39.00   0.50   42.22    -- -104.00  61.00 -60.00   56
 13  \w     60.00 111.00   0.50   42.22    --  110.25-125.00  30.00  102
 14  \w     42.00 101.00   0.50   42.22    --  110.25 -94.00 -30.00  118
 15  \w     44.00  92.00   0.50   42.22    --  110.25-125.00  90.00   96
 16  \w     38.00  72.00   0.50   42.22    --  110.25 -61.00  90.00   68
 17  \w     52.00 111.00   0.50   42.22    --  110.25-125.00 -30.00  118
 18  \w    107.00 157.00   0.50   42.22    --  110.25  45.00-120.00  100
 19  \w     38.00  69.00   0.50   42.22    --  110.25 -61.00 120.00   62
;
_diffrn_measurement_device 'four-circle diffractometer'
_diffrn_measurement_device_type 'XtaLAB Synergy R, DW system, HyPix'
_diffrn_measurement_method '\w scans'
_diffrn_orient_matrix_type 'CrysAlisPro convention (1999,Acta A55,543-557)'
_diffrn_orient_matrix_UB_11 -0.0063952000
_diffrn_orient_matrix_UB_12 0.0339809000
_diffrn_orient_matrix_UB_13 0.0137663000
_diffrn_orient_matrix_UB_21 0.0817881000
_diffrn_orient_matrix_UB_22 0.0238188000
_diffrn_orient_matrix_UB_23 -0.0211100000
_diffrn_orient_matrix_UB_31 0.0091340000
_diffrn_orient_matrix_UB_32 0.0001982000
_diffrn_orient_matrix_UB_33 0.1991888000
_diffrn_radiation_monochromator mirror
_diffrn_radiation_probe x-ray
_diffrn_radiation_type 'Cu K\a'
_diffrn_radiation_wavelength 1.54184
_diffrn_reflns_av_R_equivalents 0.1056
_diffrn_reflns_av_unetI/netI 0.0353
_diffrn_reflns_Laue_measured_fraction_full 1.000
_diffrn_reflns_Laue_measured_fraction_max 0.988
_diffrn_reflns_limit_h_max 26
_diffrn_reflns_limit_h_min -26
_diffrn_reflns_limit_k_max 26
_diffrn_reflns_limit_k_min -23
_diffrn_reflns_limit_l_max 9
_diffrn_reflns_limit_l_min -6
_diffrn_reflns_number 18510
_diffrn_reflns_point_group_measured_fraction_full 1.000
_diffrn_reflns_point_group_measured_fraction_max 0.988
_diffrn_reflns_theta_full 67.684
_diffrn_reflns_theta_max 79.087
_diffrn_reflns_theta_min 2.370
_diffrn_source 'Rotating-anode X-ray tube'
_diffrn_source_type 'Rigaku (Cu) X-ray Source'
_exptl_absorpt_coefficient_mu 5.230
_exptl_absorpt_correction_T_max 1.00000
_exptl_absorpt_correction_T_min 0.72483
_exptl_absorpt_correction_type multi-scan
_exptl_absorpt_process_details
;
CrysAlisPro 1.171.42.61a (Rigaku Oxford Diffraction, 2022)
Empirical absorption correction using spherical harmonics,
implemented in SCALE3 ABSPACK scaling algorithm.
;
_exptl_crystal_colour yellow
_exptl_crystal_colour_primary yellow
_exptl_crystal_density_diffrn 0.668
_exptl_crystal_description needle
_exptl_crystal_F_000 580
_exptl_crystal_recrystallization_method 'The material was recrystallised from --- by as supplied'
_exptl_crystal_size_max 0.236
_exptl_crystal_size_mid 0.015
_exptl_crystal_size_min 0.005
_refine_diff_density_max 0.329
_refine_diff_density_min -1.683
_refine_diff_density_rms 0.172
_refine_ls_extinction_method none
_refine_ls_goodness_of_fit_ref 1.112
_refine_ls_hydrogen_treatment constr
_refine_ls_matrix_type full
_refine_ls_number_parameters 36
_refine_ls_number_reflns 1278
_refine_ls_number_restraints 0
_refine_ls_restrained_S_all 1.112
_refine_ls_R_factor_all 0.0913
_refine_ls_R_factor_gt 0.0844
_refine_ls_shift/su_max 0.001
_refine_ls_shift/su_mean 0.000
_refine_ls_structure_factor_coef Fsqd
_refine_ls_weighting_details 'w=1/[\s^2^(Fo^2^)+(0.1666P)^2^] where P=(Fo^2^+2Fc^2^)/3'
_refine_ls_weighting_scheme calc
_refine_ls_wR_factor_gt 0.2314
_refine_ls_wR_factor_ref 0.2377
_reflns_Friedel_coverage 0.000
_reflns_number_gt 1045
_reflns_number_total 1278
_reflns_threshold_expression 'I > 2\s(I)'
_cod_data_source_file d3cc05162e2.cif
_cod_data_source_block trip2sez1tez-i_cn-dmso_100k
_cod_depositor_comments 'Adding full bibliography for 7132531--7132533.cif.'
_cod_original_cell_volume 3072.0(8)
_cod_database_code 7132533
_shelx_shelxl_version_number 2017/1
_chemical_oxdiff_formula C20H8N6Se2Te
_shelx_space_group_comment
;
The symmetry employed for this shelxl refinement is uniquely defined
by the following loop, which should always be used as a source of
symmetry information in preference to the above space-group names.
They are only intended as comments.
;
_shelx_estimated_absorpt_t_max 0.974
_shelx_estimated_absorpt_t_min 0.372
_olex2_refinement_description
;
1. Fixed Uiso
 At 1.2 times of:
  All C(H) groups
2. Others
 Fixed Sof: Te1(0.08333) Se1(0.16667)
3.a Ternary CH refined with riding coordinates:
 C4(H4)
3.b Aromatic/amide H refined with riding coordinates:
 C2(H2)
;
_smtbx_masks_void_probe_radius 1.2
_smtbx_masks_void_truncation_radius 1.2
_olex2_date_sample_data_collection 2022-07-05
_olex2_date_sample_submission 2022-07-01
_olex2_exptl_crystal_mounting_method 'The crystal was mounted on a MITIGEN holder in paratone oil'
_olex2_submission_original_sample_id Ba205J
_olex2_submission_special_instructions 'No special instructions were received'
_oxdiff_exptl_absorpt_empirical_details
;
Empirical correction (ABSPACK) includes:
- Absorption correction using spherical harmonics
- Frame scaling
;
_oxdiff_exptl_absorpt_empirical_full_max 2.284
_oxdiff_exptl_absorpt_empirical_full_min 0.519

loop_
_space_group_symop_operation_xyz
'x, y, z'
'-y, x-y, z'
'-x+y, -x, z'
'-x, -y, z+1/2'
'y, -x+y, z+1/2'
'x-y, x, z+1/2'
'y, x, -z'
'x-y, -y, -z'
'-x, -x+y, -z'
'-y, -x, -z+1/2'
'-x+y, y, -z+1/2'
'x, x-y, -z+1/2'
'-x, -y, -z'
'y, -x+y, -z'
'x-y, x, -z'
'x, y, -z-1/2'
'-y, x-y, -z-1/2'
'-x+y, -x, -z-1/2'
'-y, -x, z'
'-x+y, y, z'
'x, x-y, z'
'y, x, z-1/2'
'x-y, -y, z-1/2'
'-x, -x+y, z-1/2'

loop_
_atom_site_label
_atom_site_type_symbol
_atom_site_fract_x
_atom_site_fract_y
_atom_site_fract_z
_atom_site_U_iso_or_equiv
_atom_site_adp_type
_atom_site_occupancy
_atom_site_site_symmetry_order
_atom_site_calc_flag
_atom_site_refinement_flags_posn
_atom_site_refinement_flags_adp
_atom_site_refinement_flags_occupancy
_atom_site_disorder_assembly
_atom_site_disorder_group
Te1 Te 0.5060(2) 0.4940(2) 0.250000 0.074(2) Uani 0.3333 4 d S T P A 2
Se1 Se 0.50332(19) 0.49668(19) 0.250000 0.0592(16) Uani 0.6667 4 d S T P A 1
N1 N 0.46620(14) 0.53380(14) 0.4217(7) 0.0591(13) Uani 1 2 d S T P . .
C1 C 0.43483(14) 0.56517(14) 0.3459(7) 0.0490(13) Uani 1 2 d S T P A .
C2 C 0.40205(15) 0.59795(15) 0.4395(7) 0.0484(12) Uani 1 2 d S T P . .
H2 H 0.401595 0.598405 0.563595 0.058 Uiso 1 2 calc R U P A .
C3 C 0.37117(14) 0.62883(14) 0.3439(6) 0.0426(11) Uani 1 2 d S T P A .
C4 C 0.333333 0.666667 0.4187(12) 0.0449(19) Uani 1 6 d S T P . .
H4 H 0.333333 0.666667 0.549380 0.054 Uiso 1 6 calc R U P A .

loop_
_atom_site_aniso_label
_atom_site_aniso_U_11
_atom_site_aniso_U_22
_atom_site_aniso_U_33
_atom_site_aniso_U_23
_atom_site_aniso_U_13
_atom_site_aniso_U_12
Te1 0.117(4) 0.117(4) 0.036(3) 0.000 0.000 0.095(4)
Se1 0.0733(16) 0.0733(16) 0.034(3) 0.000 0.000 0.0385(18)
N1 0.071(2) 0.071(2) 0.049(3) 0.0061(11) -0.0061(11) 0.045(3)
C1 0.057(2) 0.057(2) 0.041(3) 0.0021(11) -0.0021(11) 0.035(3)
C2 0.060(2) 0.060(2) 0.028(2) -0.0014(11) 0.0014(11) 0.032(3)
C3 0.051(2) 0.051(2) 0.028(2) 0.0032(10) -0.0032(10) 0.026(2)
C4 0.050(3) 0.050(3) 0.035(4) 0.000 0.000 0.0249(14)

loop_
_atom_type_symbol
_atom_type_description
_atom_type_scat_dispersion_real
_atom_type_scat_dispersion_imag
_atom_type_scat_source
C C 0.0181 0.0091 'International Tables Vol C Tables 4.2.6.8 and 6.1.1.4'
H H 0.0000 0.0000 'International Tables Vol C Tables 4.2.6.8 and 6.1.1.4'
N N 0.0311 0.0180 'International Tables Vol C Tables 4.2.6.8 and 6.1.1.4'
Se Se -0.7943 1.1372 'International Tables Vol C Tables 4.2.6.8 and 6.1.1.4'
Te Te -0.1759 6.3531 'International Tables Vol C Tables 4.2.6.8 and 6.1.1.4'

loop_
_exptl_crystal_face_index_h
_exptl_crystal_face_index_k
_exptl_crystal_face_index_l
_exptl_crystal_face_perp_dist
0 0 -1 0.1182
0 0 1 0.1182
1 0 0 0.0114
-1 0 0 0.0034
0 -1 0 0.0037
0 1 0 0.0010

loop_
_geom_angle_atom_site_label_1
_geom_angle_atom_site_label_2
_geom_angle_atom_site_label_3
_geom_angle
_geom_angle_site_symmetry_1
_geom_angle_site_symmetry_3
_geom_angle_publ_flag
N1 Te1 N1 83.1(4) 16_556 . ?
N1 Se1 N1 87.0(4) 16_556 . ?
C1 N1 Te1 112.1(4) . . ?
C1 N1 Se1 110.1(4) . . ?
N1 C1 C1 116.4(3) . 16_556 ?
N1 C1 C2 123.3(5) . . ?
C2 C1 C1 120.4(3) . 16_556 ?
C1 C2 H2 121.4 . . ?
C3 C2 C1 117.2(5) . . ?
C3 C2 H2 121.4 . . ?
C2 C3 C3 122.4(3) . 16_556 ?
C2 C3 C4 125.5(5) . . ?
C3 C3 C4 112.1(4) 16_556 . ?
C3 C4 C3 106.7(4) 3_565 . ?
C3 C4 C3 106.7(4) 2_665 . ?
C3 C4 C3 106.7(4) 3_565 2_665 ?
C3 C4 H4 112.1 3_565 . ?
C3 C4 H4 112.1 . . ?
C3 C4 H4 112.1 2_665 . ?

loop_
_geom_bond_atom_site_label_1
_geom_bond_atom_site_label_2
_geom_bond_distance
_geom_bond_site_symmetry_2
_geom_bond_publ_flag
Te1 N1 1.981(8) 16_556 ?
Te1 N1 1.981(8) . ?
Se1 N1 1.908(7) . ?
Se1 N1 1.908(7) 16_556 ?
N1 C1 1.305(7) . ?
C1 C1 1.468(11) 16_556 ?
C1 C2 1.416(8) . ?
C2 H2 0.9500 . ?
C2 C3 1.364(7) . ?
C3 C3 1.437(10) 16_556 ?
C3 C4 1.523(6) . ?
C4 H4 1.0000 . ?

loop_
_geom_torsion_atom_site_label_1
_geom_torsion_atom_site_label_2
_geom_torsion_atom_site_label_3
_geom_torsion_atom_site_label_4
_geom_torsion
_geom_torsion_site_symmetry_1
_geom_torsion_site_symmetry_2
_geom_torsion_site_symmetry_3
_geom_torsion_site_symmetry_4
_geom_torsion_publ_flag
Te1 N1 C1 C1 0.000(4) . . . 16_556 ?
Te1 N1 C1 C2 180.000(3) . . . . ?
Se1 N1 C1 C1 0.000(4) . . . 16_556 ?
Se1 N1 C1 C2 180.000(3) . . . . ?
N1 C1 C2 C3 180.000(3) . . . . ?
C1 C1 C2 C3 0.000(4) 16_556 . . . ?
C1 C2 C3 C3 0.000(5) . . . 16_556 ?
C1 C2 C3 C4 180.000(4) . . . . ?
C2 C3 C4 C3 123.1(4) . . . 2_665 ?
C2 C3 C4 C3 -123.1(4) . . . 3_565 ?
C3 C3 C4 C3 -56.9(4) 16_556 . . 2_665 ?
C3 C3 C4 C3 56.9(4) 16_556 . . 3_565 ?

loop_
_exptl_oxdiff_crystal_face_indexfrac_h
_exptl_oxdiff_crystal_face_indexfrac_k
_exptl_oxdiff_crystal_face_indexfrac_l
_exptl_oxdiff_crystal_face_x
_exptl_oxdiff_crystal_face_y
_exptl_oxdiff_crystal_face_z
0.0009 0.0060 -1.0000 0.0138 -0.0209 0.1991
-0.0009 -0.0060 1.0000 -0.0138 0.0209 -0.1991
0.9998 0.0012 -0.0001 -0.0405 0.0579 0.0089
-0.9998 -0.0012 0.0001 0.0405 -0.0579 -0.0089
0.0005 -1.0000 -0.0001 -0.0340 -0.0238 -0.0002
-0.0005 1.0000 0.0001 0.0340 0.0238 0.0002

loop_
_smtbx_masks_void_nr
_smtbx_masks_void_average_x
_smtbx_masks_void_average_y
_smtbx_masks_void_average_z
_smtbx_masks_void_volume
_smtbx_masks_void_count_electrons
_smtbx_masks_void_content
1 -0.591 0.080 -0.317 2334.7 836.2 '1-chloronaphthalene and dimethyl sulfoxide guest molecules too disordered to refine'
